data_4507847
loop_
_publ_author_name
'Gabriel, C.'
'Raptopoulou, C. P.'
'Terzis, A.'
'Psycharis, V.'
'Gul-E-Noor, F.'
'Bertmer, M.'
'Mateescu, C.'
'Salifoglou, A.'

_publ_section_title
;
 Binary and Ternary Metal--Organic Hybrid Polymers in Aqueous
 Lead(II)--Dicarboxylic Acid--(Phen) Systems. The Influence of O- and
 S-Ligand Heteroatoms on the Assembly of Distinct Lattice Architecture,
 Dimensionality, and Spectroscopic Properties
;
_journal_issue 6
_journal_name_full 'Crystal Growth &amp; Design'
_journal_page_first 2573
_journal_paper_doi 10.1021/cg400340y
_journal_volume 13
_journal_year 2013
_chemical_formula_sum 'C4 H4 O4 Pb S'
_chemical_formula_weight 355.32
_chemical_name_systematic
;
 ?
;
_space_group_IT_number 45
_symmetry_cell_setting orthorhombic
_symmetry_space_group_name_Hall 'I 2 -2c'
_symmetry_space_group_name_H-M 'I b a 2'
_atom_sites_solution_hydrogens geom
_atom_sites_solution_primary direct
_atom_sites_solution_secondary difmap
_audit_creation_method SHELXL-97
_cell_angle_alpha 90.00
_cell_angle_beta 90.00
_cell_angle_gamma 90.00
_cell_formula_units_Z 8
_cell_length_a 19.2945(16)
_cell_length_b 9.0591(5)
_cell_length_c 7.5483(4)
_cell_measurement_reflns_used 3165
_cell_measurement_temperature 180(2)
_cell_measurement_theta_max 27.48
_cell_measurement_theta_min 3.50
_cell_volume 1319.37(15)
_computing_cell_refinement 'CrystalClear, Rigaku MSC, 2005'
_computing_data_collection 'CrystalClear, Rigaku MSC, 2005'
_computing_data_reduction 'CrystalClear, Rigaku MSC, 2005'
_computing_structure_refinement 'SHELXL-97 (Sheldrick, 1997)'
_computing_structure_solution 'SHELXS-97 (Sheldrick, 1997)'
_diffrn_ambient_temperature 180(2)
_diffrn_measured_fraction_theta_full 0.989
_diffrn_measured_fraction_theta_max 0.989
_diffrn_measurement_device_type 'Rigaku R-AXIS SPIDER IPDS'
_diffrn_measurement_method '\q scans'
_diffrn_radiation_monochromator graphite
_diffrn_radiation_source 'fine-focus sealed tube'
_diffrn_radiation_type MoK\a
_diffrn_radiation_wavelength 0.71073
_diffrn_reflns_av_R_equivalents 0.0436
_diffrn_reflns_av_sigmaI/netI 0.0629
_diffrn_reflns_limit_h_max 23
_diffrn_reflns_limit_h_min -22
_diffrn_reflns_limit_k_max 11
_diffrn_reflns_limit_k_min -11
_diffrn_reflns_limit_l_max 9
_diffrn_reflns_limit_l_min -8
_diffrn_reflns_number 3006
_diffrn_reflns_theta_full 25.96
_diffrn_reflns_theta_max 25.96
_diffrn_reflns_theta_min 3.89
_exptl_absorpt_coefficient_mu 25.837
_exptl_absorpt_correction_T_max 1.000
_exptl_absorpt_correction_T_min 0.248
_exptl_absorpt_correction_type 'empirical and numerical'
_exptl_absorpt_process_details 'CrystalClear, Rigaku MSC, 2005'
_exptl_crystal_colour colorless
_exptl_crystal_density_diffrn 3.578
_exptl_crystal_density_method 'not measured'
_exptl_crystal_description parallelepiped
_exptl_crystal_F_000 1264
_exptl_crystal_size_max 0.62
_exptl_crystal_size_mid 0.17
_exptl_crystal_size_min 0.15
_refine_diff_density_max 1.607
_refine_diff_density_min -1.054
_refine_diff_density_rms 0.209
_refine_ls_abs_structure_details 'Flack H D (1983), Acta Cryst. A39, 876-881'
_refine_ls_abs_structure_Flack 0.023(16)
_refine_ls_extinction_method none
_refine_ls_goodness_of_fit_ref 1.042
_refine_ls_hydrogen_treatment refall
_refine_ls_matrix_type full
_refine_ls_number_parameters 92
_refine_ls_number_reflns 1251
_refine_ls_number_restraints 1
_refine_ls_restrained_S_all 1.041
_refine_ls_R_factor_all 0.0311
_refine_ls_R_factor_gt 0.0296
_refine_ls_shift/su_max 0.009
_refine_ls_shift/su_mean 0.000
_refine_ls_structure_factor_coef Fsqd
_refine_ls_weighting_details 'calc w=1/[\s^2^(Fo^2^)+(0.0000P)^2^+12.9611P] where P=(Fo^2^+2Fc^2^)/3'
_refine_ls_weighting_scheme calc
_refine_ls_wR_factor_gt 0.0667
_refine_ls_wR_factor_ref 0.0675
_reflns_number_gt 1195
_reflns_number_total 1251
_reflns_threshold_expression >2sigma(I)
_cod_data_source_file cg400340y_si_008.cif
_cod_data_source_block salpb271
_cod_original_sg_symbol_H-M Iba2
_cod_database_code 4507847

loop_
_symmetry_equiv_pos_as_xyz
'x, y, z'
'-x, -y, z'
'-x, y, z+1/2'
'x, -y, z+1/2'
'x+1/2, y+1/2, z+1/2'
'-x+1/2, -y+1/2, z+1/2'
'-x+1/2, y+1/2, z+1'
'x+1/2, -y+1/2, z+1'

loop_
_atom_site_label
_atom_site_type_symbol
_atom_site_fract_x
_atom_site_fract_y
_atom_site_fract_z
_atom_site_U_iso_or_equiv
_atom_site_adp_type
_atom_site_occupancy
_atom_site_symmetry_multiplicity
_atom_site_calc_flag
_atom_site_refinement_flags
Pb Pb -0.707376(15) -0.67359(3) -0.00087(14) 0.01495(13) Uani 1 1 d .
S S -0.56946(13) -0.8137(2) 0.1203(4) 0.0144(5) Uani 1 1 d .
O1 O -0.6754(4) -1.1674(7) 0.1852(10) 0.0216(18) Uani 1 1 d .
O2 O -0.7149(3) -0.9460(9) 0.1087(11) 0.0225(17) Uani 1 1 d .
O3 O -0.6055(4) -0.4992(7) 0.4710(12) 0.029(2) Uani 1 1 d .
O4 O -0.6773(4) -0.6259(8) 0.3029(10) 0.0207(15) Uani 1 1 d .
C1 C -0.6034(5) -0.9612(10) 0.2540(17) 0.022(2) Uani 1 1 d .
C2 C -0.6693(5) -1.0303(10) 0.1731(13) 0.016(2) Uani 1 1 d .
C3 C -0.5532(6) -0.6752(10) 0.2873(17) 0.024(3) Uani 1 1 d .
H3A H -0.5294 -0.7226 0.3885 0.04(2) Uiso 1 1 calc R
H3B H -0.5212 -0.6006 0.2374 0.04(2) Uiso 1 1 calc R
C4 C -0.6176(6) -0.5958(10) 0.3568(13) 0.020(2) Uani 1 1 d .
H1A H -0.5666 -1.0228 0.2821 0.050 Uiso 1 1 d .
H1B H -0.6171 -0.8753 0.3758 0.050 Uiso 1 1 d .

loop_
_atom_site_aniso_label
_atom_site_aniso_U_11
_atom_site_aniso_U_22
_atom_site_aniso_U_33
_atom_site_aniso_U_23
_atom_site_aniso_U_13
_atom_site_aniso_U_12
Pb 0.0137(2) 0.01452(18) 0.0167(2) 0.0003(4) -0.0008(3) 0.00204(10)
S 0.0108(13) 0.0139(10) 0.0187(12) 0.0005(10) 0.0034(10) -0.0008(8)
O1 0.017(5) 0.023(4) 0.025(4) 0.007(3) 0.000(3) -0.006(3)
O2 0.016(4) 0.026(4) 0.026(4) 0.005(4) -0.003(3) -0.004(3)
O3 0.036(4) 0.023(3) 0.027(7) -0.009(4) -0.006(4) 0.010(3)
O4 0.020(4) 0.022(3) 0.020(4) -0.007(4) 0.004(3) 0.003(3)
C1 0.011(5) 0.027(6) 0.028(5) 0.014(6) -0.012(5) -0.003(4)
C2 0.016(5) 0.009(4) 0.024(5) 0.002(4) 0.002(4) -0.004(4)
C3 0.014(6) 0.024(5) 0.034(7) -0.010(5) -0.011(5) 0.008(4)
C4 0.029(6) 0.015(4) 0.016(5) 0.004(4) 0.001(5) 0.011(4)

loop_
_atom_type_symbol
_atom_type_description
_atom_type_scat_dispersion_real
_atom_type_scat_dispersion_imag
_atom_type_scat_source
C C 0.0033 0.0016 'International Tables Vol C Tables 4.2.6.8 and 6.1.1.4'
H H 0.0000 0.0000 'International Tables Vol C Tables 4.2.6.8 and 6.1.1.4'
O O 0.0106 0.0060 'International Tables Vol C Tables 4.2.6.8 and 6.1.1.4'
S S 0.1246 0.1234 'International Tables Vol C Tables 4.2.6.8 and 6.1.1.4'
Pb Pb -3.3944 10.1111 'International Tables Vol C Tables 4.2.6.8 and 6.1.1.4'

loop_
_geom_angle_atom_site_label_1
_geom_angle_atom_site_label_2
_geom_angle_atom_site_label_3
_geom_angle
_geom_angle_site_symmetry_1
_geom_angle_site_symmetry_3
O4 Pb O3 77.3(3) . 4_544
O4 Pb O2 83.2(2) . .
O3 Pb O2 131.1(2) 4_544 .
O4 Pb O1 72.5(2) . 7_354
O3 Pb O1 133.9(2) 4_544 7_354
O2 Pb O1 78.8(2) . 7_354
O4 Pb O2 72.7(2) . 7_354
O3 Pb O2 89.1(2) 4_544 7_354
O2 Pb O2 126.8(2) . 7_354
O1 Pb O2 49.1(2) 7_354 7_354
O4 Pb S 65.36(18) . .
O3 Pb S 66.94(18) 4_544 .
O2 Pb S 64.18(15) . .
O1 Pb S 125.77(17) 7_354 .
O2 Pb S 135.01(18) 7_354 .
C1 S C3 100.8(6) . .
C1 S Pb 99.1(3) . .
C3 S Pb 94.0(3) . .
C2 O1 Pb 93.5(6) . 7_344
C2 O2 Pb 131.1(6) . .
C2 O2 Pb 92.5(6) . 7_344
Pb O2 Pb 131.4(3) . 7_344
C4 O3 Pb 110.3(7) . 4_545
C4 O4 Pb 124.8(7) . .
C2 C1 S 112.3(7) . .
C2 C1 H1A 118.5 . .
S C1 H1A 107.3 . .
C2 C1 H1B 111.9 . .
S C1 H1B 91.6 . .
H1A C1 H1B 112.0 . .
O1 C2 O2 124.4(9) . .
O1 C2 C1 116.8(9) . .
O2 C2 C1 118.7(8) . .
C4 C3 S 115.2(8) . .
C4 C3 H3A 108.5 . .
S C3 H3A 108.5 . .
C4 C3 H3B 108.5 . .
S C3 H3B 108.5 . .
H3A C3 H3B 107.5 . .
O3 C4 O4 123.2(9) . .
O3 C4 C3 114.5(9) . .
O4 C4 C3 122.3(9) . .

loop_
_geom_bond_atom_site_label_1
_geom_bond_atom_site_label_2
_geom_bond_distance
_geom_bond_site_symmetry_2
Pb O4 2.404(8) .
Pb O3 2.522(7) 4_544
Pb O2 2.606(8) .
Pb O1 2.664(8) 7_354
Pb O2 2.681(7) 7_354
Pb S 3.087(3) .
S C1 1.797(10) .
S C3 1.806(10) .
O1 C2 1.251(11) .
O1 Pb 2.664(8) 7_344
O2 C2 1.262(12) .
O2 Pb 2.681(7) 7_344
O3 C4 1.251(13) .
O3 Pb 2.522(7) 4_545
O4 C4 1.252(12) .
C1 C2 1.544(13) .
C1 H1A 0.9270 .
C1 H1B 1.2332 .
C3 C4 1.527(14) .
C3 H3A 0.9900 .
C3 H3B 0.9900 .
